data_4345252
loop_
_publ_author_name
'Han, Li-Juan'
'Yan, Wei'
'Chen, Shu-Guang'
'Shi, Zhen-Zhen'
'Zheng, He-Gen'

_publ_section_title
;
 Exploring the Detection of Metal Ions by Tailoring the Coordination Mode
 of V-Shaped Thienylpyridyl Ligand in Three MOFs.
;
_journal_issue 5
_journal_name_full 'Inorganic chemistry'
_journal_page_first 2936
_journal_page_last 2940
_journal_paper_doi 10.1021/acs.inorgchem.6b03075
_journal_volume 56
_journal_year 2017
_chemical_formula_sum 'C51 H31 Cd2 N3 O11 S2'
_chemical_formula_weight 1150.71
_space_group_crystal_system triclinic
_space_group_IT_number 2
_space_group_name_Hall '-P 1'
_space_group_name_H-M_alt 'P -1'
_symmetry_space_group_name_Hall '-P 1'
_symmetry_space_group_name_H-M 'P -1'
_atom_sites_solution_hydrogens geom
_audit_creation_method SHELXL-2014/7
_cell_angle_alpha 87.44
_cell_angle_beta 82.87
_cell_angle_gamma 74.92
_cell_formula_units_Z 2
_cell_length_a 8.618
_cell_length_b 14.553
_cell_length_c 20.335
_cell_measurement_reflns_used 6981
_cell_measurement_temperature 293(2)
_cell_measurement_theta_max 27.568
_cell_measurement_theta_min 2.464
_cell_volume 2443.298
_computing_structure_refinement 'SHELXL-2014/7 (Sheldrick, 2014)'
_diffrn_ambient_temperature 293(2)
_diffrn_measured_fraction_theta_full 0.993
_diffrn_measured_fraction_theta_max 0.993
_diffrn_measurement_device_type 'BRUKER SMART 1000'
_diffrn_measurement_method \w-scan
_diffrn_radiation_type MoK\a
_diffrn_radiation_wavelength 0.7107
_diffrn_reflns_av_R_equivalents 0.0562
_diffrn_reflns_av_unetI/netI 0.0935
_diffrn_reflns_Laue_measured_fraction_full 0.993
_diffrn_reflns_Laue_measured_fraction_max 0.993
_diffrn_reflns_limit_h_max 10
_diffrn_reflns_limit_h_min -9
_diffrn_reflns_limit_k_max 17
_diffrn_reflns_limit_k_min -17
_diffrn_reflns_limit_l_max 22
_diffrn_reflns_limit_l_min -24
_diffrn_reflns_number 17469
_diffrn_reflns_point_group_measured_fraction_full 0.993
_diffrn_reflns_point_group_measured_fraction_max 0.993
_diffrn_reflns_theta_full 24.999
_diffrn_reflns_theta_max 24.999
_diffrn_reflns_theta_min 2.462
_exptl_absorpt_coefficient_mu 1.019
_exptl_absorpt_correction_T_max 0.922
_exptl_absorpt_correction_T_min 0.903
_exptl_absorpt_correction_type multi-scan
_exptl_crystal_colour yellow
_exptl_crystal_density_diffrn 1.564
_exptl_crystal_density_method 'not measured'
_exptl_crystal_description block
_exptl_crystal_F_000 1148
_exptl_crystal_size_max 0.10
_exptl_crystal_size_mid 0.08
_exptl_crystal_size_min 0.08
_platon_squeeze_details
;
;
_refine_diff_density_max 1.598
_refine_diff_density_min -0.786
_refine_diff_density_rms 0.121
_refine_ls_extinction_method none
_refine_ls_goodness_of_fit_ref 1.003
_refine_ls_hydrogen_treatment constr
_refine_ls_matrix_type full
_refine_ls_number_parameters 622
_refine_ls_number_reflns 8578
_refine_ls_number_restraints 0
_refine_ls_restrained_S_all 1.003
_refine_ls_R_factor_all 0.0859
_refine_ls_R_factor_gt 0.0581
_refine_ls_shift/su_max 0.001
_refine_ls_shift/su_mean 0.000
_refine_ls_structure_factor_coef Fsqd
_refine_ls_weighting_details 'w=1/[\s^2^(Fo^2^)+(0.0791P)^2^] where P=(Fo^2^+2Fc^2^)/3'
_refine_ls_weighting_scheme calc
_refine_ls_wR_factor_gt 0.1365
_refine_ls_wR_factor_ref 0.1467
_reflns_Friedel_coverage 0.000
_reflns_number_gt 6208
_reflns_number_total 8578
_reflns_threshold_expression 'I > 2\s(I)'
_cod_data_source_file ic6b03075_si_002.cif
_cod_data_source_block 3
_cod_depositor_comments 'Adding full bibliography for 4345250--4345252.cif.'
_cod_original_cell_volume 2443.2
_cod_database_code 4345252
_shelx_shelxl_version_number 2014/7
_shelx_space_group_comment
;
The symmetry employed for this shelxl refinement is uniquely defined
by the following loop, which should always be used as a source of
symmetry information in preference to the above space-group names.
They are only intended as comments.
;
_exptl_absorpt_special_details SADABS

loop_
_space_group_symop_operation_xyz
'x, y, z'
'-x, -y, -z'

loop_
_atom_site_label
_atom_site_type_symbol
_atom_site_fract_x
_atom_site_fract_y
_atom_site_fract_z
_atom_site_U_iso_or_equiv
_atom_site_adp_type
_atom_site_occupancy
_atom_site_site_symmetry_order
_atom_site_calc_flag
_atom_site_refinement_flags_posn
_atom_site_refinement_flags_adp
Cd1 Cd 0.33942(7) 0.22261(4) 1.04261(3) 0.0661(2) Uani 1 1 d . .
Cd2 Cd -0.22291(4) 0.58550(2) 0.52340(2) 0.02615(14) Uani 1 1 d . .
S1 S 0.09096(18) 0.51560(11) 0.86336(8) 0.0465(4) Uani 1 1 d . .
S2 S 0.47437(18) 0.50832(10) 1.19954(8) 0.0447(4) Uani 1 1 d . .
N1 N 0.7235(5) 0.5800(3) 1.4139(2) 0.0333(11) Uani 1 1 d . .
N2 N -0.1132(5) 0.5901(3) 0.6233(3) 0.0396(12) Uani 1 1 d . .
N3 N 0.3026(6) 0.3820(3) 1.0397(3) 0.0502(14) Uani 1 1 d . .
O1 O 0.1357(7) 0.2420(4) 0.9634(3) 0.0827(17) Uani 1 1 d . .
O2 O 0.6286(8) 0.1805(5) 1.0339(4) 0.125(3) Uani 1 1 d . .
O3 O 0.2762(7) 0.1101(4) 1.1141(3) 0.0817(17) Uani 1 1 d . .
O4 O 0.3862(7) 0.1611(4) 0.9416(3) 0.096(2) Uani 1 1 d . .
O5 O 0.1282(5) 0.0801(3) 0.6786(2) 0.0597(14) Uani 1 1 d . .
O6 O 0.3405(7) 0.2259(4) 1.1574(3) 0.0827(17) Uani 1 1 d . .
O7 O 0.6582(5) -0.2482(3) 0.5225(2) 0.0453(11) Uani 1 1 d . .
O8 O 0.2146(5) -0.0055(3) 1.4194(2) 0.0528(12) Uani 1 1 d . .
O9 O 0.2822(4) -0.4464(2) 1.4523(2) 0.0456(11) Uani 1 1 d . .
O10 O 0.0216(4) -0.3963(3) 1.4770(2) 0.0516(12) Uani 1 1 d . .
O11 O 0.5190(5) -0.3374(3) 0.5819(2) 0.0511(12) Uani 1 1 d . .
C1 C 0.1540(6) -0.3802(3) 1.4612(3) 0.0298(12) Uani 1 1 d . .
C2 C 0.2454(9) 0.1902(5) 0.9259(4) 0.061(2) Uani 1 1 d . .
C3 C 0.2152(8) 0.1607(5) 0.8601(4) 0.0545(18) Uani 1 1 d . .
C4 C 0.0700(8) 0.2007(5) 0.8341(4) 0.059(2) Uani 1 1 d . .
H4A H -0.0101 0.2470 0.8577 0.070 Uiso 1 1 calc R U
C5 C 0.4196(8) 0.6624(4) 1.1325(4) 0.060(2) Uani 1 1 d . .
H5A H 0.3887 0.7081 1.0999 0.072 Uiso 1 1 calc R U
C6 C 0.1614(7) 0.5766(4) 0.9190(3) 0.0468(17) Uani 1 1 d . .
C7 C 0.3333(7) -0.1734(4) 1.4174(4) 0.0517(17) Uani 1 1 d . .
H7A H 0.4327 -0.1626 1.4008 0.062 Uiso 1 1 calc R U
C8 C 0.4892(8) 0.6790(4) 1.1887(4) 0.057(2) Uani 1 1 d . .
H8A H 0.5082 0.7373 1.1965 0.069 Uiso 1 1 calc R U
C9 C 0.0447(7) 0.1717(4) 0.7733(4) 0.0550(19) Uani 1 1 d . .
H9A H -0.0518 0.1989 0.7558 0.066 Uiso 1 1 calc R U
C10 C 0.3121(8) -0.1727(4) 0.6440(4) 0.061(2) Uani 1 1 d . .
H10A H 0.3022 -0.2318 0.6605 0.074 Uiso 1 1 calc R U
C11 C 0.2986(8) 0.1492(5) 1.1643(4) 0.0571(18) Uani 1 1 d . .
C12 C 0.2764(7) 0.5756(4) 1.0269(3) 0.0467(16) Uani 1 1 d . .
H12A H 0.2680 0.6406 1.0228 0.056 Uiso 1 1 calc R U
C13 C 0.4262(7) -0.0806(4) 0.5640(3) 0.0486(16) Uani 1 1 d . .
H13A H 0.4962 -0.0766 0.5259 0.058 Uiso 1 1 calc R U
C14 C 0.2002(7) -0.0987(4) 1.4302(3) 0.0415(15) Uani 1 1 d . .
C15 C 0.2404(7) 0.0187(4) 1.2392(3) 0.0504(17) Uani 1 1 d . .
H15A H 0.2296 -0.0135 1.2023 0.060 Uiso 1 1 calc R U
C16 C 0.2154(8) -0.0902(5) 0.6755(4) 0.0632(19) Uani 1 1 d . .
H16A H 0.1446 -0.0939 0.7134 0.076 Uiso 1 1 calc R U
C17 C -0.1341(7) 0.5316(5) 0.6738(3) 0.0536(18) Uani 1 1 d . .
H17A H -0.1894 0.4861 0.6681 0.064 Uiso 1 1 calc R U
C18 C 0.1027(10) 0.6841(5) 0.8328(4) 0.076(3) Uani 1 1 d . .
H18A H 0.0947 0.7420 0.8104 0.091 Uiso 1 1 calc R U
C19 C 0.3302(8) 0.0946(5) 0.8229(4) 0.065(2) Uani 1 1 d . .
H19A H 0.4290 0.0687 0.8390 0.078 Uiso 1 1 calc R U
C20 C 0.3186(6) -0.2638(4) 1.4293(3) 0.0465(17) Uani 1 1 d . .
H20A H 0.4096 -0.3149 1.4225 0.056 Uiso 1 1 calc R U
C21 C -0.0794(8) 0.5346(5) 0.7334(3) 0.0543(18) Uani 1 1 d . .
H21A H -0.0957 0.4908 0.7665 0.065 Uiso 1 1 calc R U
C22 C 0.4199(6) -0.1684(4) 0.5900(3) 0.0372(14) Uani 1 1 d . .
C23 C 0.6783(6) 0.6592(4) 1.3094(3) 0.0394(14) Uani 1 1 d . .
H23A H 0.6909 0.7091 1.2809 0.047 Uiso 1 1 calc R U
C24 C 0.2771(7) 0.1066(4) 1.2303(3) 0.0465(16) Uani 1 1 d . .
C25 C 0.7378(6) 0.6483(4) 1.3699(3) 0.0386(14) Uani 1 1 d . .
H25A H 0.7920 0.6921 1.3807 0.046 Uiso 1 1 calc R U
C26 C 0.2220(7) 0.5291(4) 0.9786(3) 0.0450(16) Uani 1 1 d . .
C27 C 0.0546(6) -0.1128(4) 1.4538(3) 0.0397(15) Uani 1 1 d . .
H27A H -0.0341 -0.0610 1.4630 0.048 Uiso 1 1 calc R U
C28 C 0.0375(6) -0.2031(4) 1.4641(3) 0.0375(14) Uani 1 1 d . .
H28A H -0.0631 -0.2129 1.4797 0.045 Uiso 1 1 calc R U
C29 C 0.5257(6) 0.6038(4) 1.2297(3) 0.0368(14) Uani 1 1 d . .
C30 C 0.4027(7) 0.5718(4) 1.1311(3) 0.0425(15) Uani 1 1 d . .
C31 C 0.0230(7) 0.6616(4) 0.6927(3) 0.0476(17) Uani 1 1 d . .
H31A H 0.0775 0.7079 0.6972 0.057 Uiso 1 1 calc R U
C32 C 0.2281(7) -0.0050(4) 0.6493(3) 0.0471(17) Uani 1 1 d . .
C33 C 0.3426(6) 0.5246(4) 1.0805(3) 0.0400(14) Uani 1 1 d . .
C34 C -0.0334(7) 0.6540(4) 0.6331(3) 0.0456(16) Uani 1 1 d . .
H34A H -0.0148 0.6952 0.5985 0.055 Uiso 1 1 calc R U
C35 C 0.3522(7) 0.4291(4) 1.0851(3) 0.0474(16) Uani 1 1 d . .
H35A H 0.3952 0.3951 1.1213 0.057 Uiso 1 1 calc R U
C36 C 0.2386(7) 0.4331(5) 0.9886(3) 0.0520(18) Uani 1 1 d . .
H36A H 0.2026 0.4011 0.9574 0.062 Uiso 1 1 calc R U
C37 C 0.2200(7) -0.0214(4) 1.3004(4) 0.0487(17) Uani 1 1 d . .
H37A H 0.1976 -0.0807 1.3053 0.058 Uiso 1 1 calc R U
C38 C 0.0599(7) 0.6097(4) 0.8085(3) 0.0483(17) Uani 1 1 d . .
C39 C 0.3300(7) 0.0023(4) 0.5935(4) 0.0504(18) Uani 1 1 d . .
H39A H 0.3347 0.0615 0.5755 0.061 Uiso 1 1 calc R U
C40 C 0.2335(6) 0.0282(4) 1.3554(3) 0.0406(15) Uani 1 1 d . .
C41 C 0.1629(7) 0.1024(4) 0.7389(3) 0.0446(16) Uani 1 1 d . .
C42 C 0.2674(7) 0.1147(4) 1.3486(3) 0.0444(16) Uani 1 1 d . .
H42A H 0.2747 0.1478 1.3857 0.053 Uiso 1 1 calc R U
C43 C 0.5392(7) -0.2573(4) 0.5619(3) 0.0387(15) Uani 1 1 d . .
C44 C 0.1705(6) -0.2804(3) 1.4513(3) 0.0300(12) Uani 1 1 d . .
C45 C 0.0007(6) 0.6026(4) 0.7452(3) 0.0397(15) Uani 1 1 d . .
C46 C 0.5981(6) 0.5930(4) 1.2921(3) 0.0340(13) Uani 1 1 d . .
C47 C 0.2906(7) 0.1524(4) 1.2861(3) 0.0496(17) Uani 1 1 d . .
H47A H 0.3162 0.2108 1.2814 0.060 Uiso 1 1 calc R U
C48 C 0.6505(6) 0.5153(3) 1.3963(3) 0.0362(14) Uani 1 1 d . .
H48A H 0.6414 0.4656 1.4257 0.043 Uiso 1 1 calc R U
C49 C 0.5884(6) 0.5196(3) 1.3366(3) 0.0343(14) Uani 1 1 d . .
H49A H 0.5397 0.4729 1.3263 0.041 Uiso 1 1 calc R U
C50 C 0.3067(7) 0.0650(4) 0.7636(4) 0.059(2) Uani 1 1 d . .
H50A H 0.3880 0.0195 0.7399 0.070 Uiso 1 1 calc R U
C51 C 0.1596(10) 0.6653(5) 0.8943(4) 0.075(3) Uani 1 1 d . .
H1B H 0.1936 0.7095 0.9167 0.090 Uiso 1 1 calc R U

loop_
_atom_site_aniso_label
_atom_site_aniso_U_11
_atom_site_aniso_U_22
_atom_site_aniso_U_33
_atom_site_aniso_U_23
_atom_site_aniso_U_13
_atom_site_aniso_U_12
Cd1 0.1045(4) 0.0683(4) 0.0359(4) 0.0028(3) -0.0231(3) -0.0343(3)
Cd2 0.0344(2) 0.0240(2) 0.0194(3) -0.00342(16) -0.00685(16) -0.00403(14)
S1 0.0564(9) 0.0687(10) 0.0240(9) 0.0032(8) -0.0159(7) -0.0285(7)
S2 0.0616(9) 0.0559(9) 0.0260(9) 0.0034(7) -0.0184(7) -0.0264(7)
N1 0.035(2) 0.035(2) 0.027(3) -0.008(2) -0.006(2) -0.0035(19)
N2 0.048(3) 0.042(3) 0.030(3) 0.000(2) -0.014(2) -0.009(2)
N3 0.075(4) 0.057(3) 0.026(3) 0.003(3) -0.016(3) -0.027(3)
O1 0.105(4) 0.096(4) 0.050(4) -0.032(3) -0.009(3) -0.028(3)
O2 0.107(5) 0.187(7) 0.103(6) 0.000(5) -0.043(4) -0.062(5)
O3 0.126(5) 0.085(4) 0.048(4) 0.002(3) -0.025(3) -0.045(3)
O4 0.089(4) 0.136(5) 0.061(4) -0.042(4) -0.026(3) -0.009(3)
O5 0.063(3) 0.053(3) 0.052(3) -0.027(2) -0.022(2) 0.018(2)
O6 0.140(5) 0.079(4) 0.040(4) 0.012(3) -0.013(3) -0.048(4)
O7 0.044(2) 0.044(2) 0.041(3) -0.012(2) 0.005(2) -0.0023(18)
O8 0.091(3) 0.026(2) 0.041(3) -0.001(2) 0.002(2) -0.019(2)
O9 0.051(2) 0.032(2) 0.056(3) 0.006(2) -0.010(2) -0.0123(17)
O10 0.044(2) 0.052(2) 0.062(3) -0.011(2) 0.009(2) -0.0249(19)
O11 0.051(2) 0.034(2) 0.066(4) -0.006(2) 0.001(2) -0.0092(18)
C1 0.038(3) 0.034(3) 0.016(3) -0.002(2) -0.003(2) -0.007(2)
C2 0.076(5) 0.067(5) 0.043(5) -0.011(4) -0.012(4) -0.020(4)
C3 0.059(4) 0.057(4) 0.048(5) -0.014(4) -0.005(3) -0.015(3)
C4 0.062(4) 0.061(4) 0.050(5) -0.025(4) -0.002(3) -0.008(3)
C5 0.090(5) 0.064(4) 0.037(5) 0.009(4) -0.034(4) -0.029(4)
C6 0.055(3) 0.052(4) 0.037(4) -0.001(3) -0.019(3) -0.013(3)
C7 0.050(4) 0.041(3) 0.065(5) -0.003(3) 0.009(3) -0.021(3)
C8 0.076(4) 0.053(4) 0.049(5) -0.005(4) -0.029(4) -0.018(3)
C9 0.044(3) 0.058(4) 0.058(5) -0.024(4) -0.006(3) 0.000(3)
C10 0.058(4) 0.040(4) 0.079(6) -0.006(4) 0.015(4) -0.009(3)
C11 0.069(4) 0.066(4) 0.041(5) 0.004(4) -0.014(3) -0.022(3)
C12 0.059(4) 0.065(4) 0.025(4) 0.001(3) -0.013(3) -0.029(3)
C13 0.063(4) 0.044(4) 0.030(4) -0.004(3) 0.004(3) -0.003(3)
C14 0.056(4) 0.031(3) 0.039(4) 0.004(3) -0.008(3) -0.014(3)
C15 0.069(4) 0.053(4) 0.033(4) -0.003(3) -0.010(3) -0.020(3)
C16 0.064(4) 0.053(4) 0.061(6) -0.007(4) 0.021(3) -0.004(3)
C17 0.068(4) 0.069(4) 0.038(5) 0.005(4) -0.020(3) -0.039(3)
C18 0.133(7) 0.056(4) 0.054(6) 0.010(4) -0.057(5) -0.028(4)
C19 0.057(4) 0.084(5) 0.050(5) -0.019(4) -0.018(4) -0.004(3)
C20 0.036(3) 0.035(3) 0.064(5) -0.010(3) 0.000(3) -0.002(2)
C21 0.075(4) 0.075(4) 0.029(4) 0.022(3) -0.023(3) -0.045(4)
C22 0.037(3) 0.037(3) 0.036(4) -0.002(3) -0.004(3) -0.006(2)
C23 0.046(3) 0.049(3) 0.030(4) 0.002(3) -0.008(3) -0.024(3)
C24 0.053(4) 0.045(3) 0.041(5) 0.002(3) -0.013(3) -0.008(3)
C25 0.042(3) 0.047(3) 0.033(4) -0.004(3) -0.007(3) -0.020(2)
C26 0.051(3) 0.065(4) 0.025(4) 0.001(3) -0.014(3) -0.022(3)
C27 0.042(3) 0.030(3) 0.041(4) -0.005(3) -0.007(3) 0.004(2)
C28 0.033(3) 0.038(3) 0.041(4) -0.003(3) -0.002(3) -0.008(2)
C29 0.044(3) 0.048(3) 0.021(4) 0.001(3) -0.011(3) -0.013(2)
C30 0.050(3) 0.067(4) 0.018(4) 0.003(3) -0.015(3) -0.023(3)
C31 0.061(4) 0.047(3) 0.040(5) 0.003(3) -0.020(3) -0.017(3)
C32 0.050(4) 0.045(4) 0.040(5) -0.017(3) -0.009(3) 0.003(3)
C33 0.044(3) 0.063(4) 0.018(3) 0.003(3) -0.010(3) -0.021(3)
C34 0.066(4) 0.039(3) 0.035(4) 0.003(3) -0.020(3) -0.013(3)
C35 0.064(4) 0.065(4) 0.020(4) 0.001(3) -0.017(3) -0.023(3)
C36 0.066(4) 0.075(4) 0.024(4) -0.007(4) -0.017(3) -0.027(3)
C37 0.052(4) 0.041(3) 0.057(5) -0.009(3) -0.004(3) -0.018(3)
C38 0.064(4) 0.050(4) 0.032(4) -0.002(3) -0.019(3) -0.009(3)
C39 0.063(4) 0.030(3) 0.052(5) -0.006(3) -0.007(3) 0.000(3)
C40 0.039(3) 0.036(3) 0.044(4) 0.001(3) 0.001(3) -0.007(2)
C41 0.049(3) 0.046(3) 0.036(4) -0.012(3) -0.007(3) -0.004(3)
C42 0.062(4) 0.033(3) 0.039(4) 0.002(3) -0.014(3) -0.012(3)
C43 0.047(3) 0.031(3) 0.035(4) -0.010(3) -0.015(3) 0.003(2)
C44 0.037(3) 0.031(3) 0.023(3) 0.000(2) -0.006(2) -0.009(2)
C45 0.037(3) 0.055(4) 0.025(4) 0.002(3) -0.010(3) -0.005(2)
C46 0.036(3) 0.043(3) 0.023(3) -0.003(3) -0.006(2) -0.008(2)
C47 0.076(4) 0.037(3) 0.041(5) 0.005(3) -0.021(3) -0.018(3)
C48 0.042(3) 0.029(3) 0.037(4) -0.006(3) -0.010(3) -0.004(2)
C49 0.041(3) 0.035(3) 0.030(4) -0.003(3) -0.014(3) -0.010(2)
C50 0.053(4) 0.062(4) 0.053(5) -0.019(4) -0.013(3) 0.006(3)
C51 0.120(6) 0.066(5) 0.054(6) -0.002(4) -0.051(5) -0.032(4)

loop_
_atom_type_symbol
_atom_type_description
_atom_type_scat_dispersion_real
_atom_type_scat_dispersion_imag
_atom_type_scat_source
C C 0.0033 0.0016 'International Tables Vol C Tables 4.2.6.8 and 6.1.1.4'
H H 0.0000 0.0000 'International Tables Vol C Tables 4.2.6.8 and 6.1.1.4'
Cd Cd -0.8075 1.2024 'International Tables Vol C Tables 4.2.6.8 and 6.1.1.4'
N N 0.0061 0.0033 'International Tables Vol C Tables 4.2.6.8 and 6.1.1.4'
O O 0.0106 0.0060 'International Tables Vol C Tables 4.2.6.8 and 6.1.1.4'
S S 0.1246 0.1234 'International Tables Vol C Tables 4.2.6.8 and 6.1.1.4'

loop_
_geom_angle_atom_site_label_1
_geom_angle_atom_site_label_2
_geom_angle_atom_site_label_3
_geom_angle
_geom_angle_site_symmetry_1
_geom_angle_site_symmetry_3
O4 Cd1 N3 112.2(2) . .
O4 Cd1 O3 107.1(2) . .
N3 Cd1 O3 138.0(2) . .
O4 Cd1 O6 157.7(2) . .
N3 Cd1 O6 88.69(18) . .
O3 Cd1 O6 55.88(17) . .
O4 Cd1 O2 82.5(2) . .
N3 Cd1 O2 97.2(2) . .
O3 Cd1 O2 102.3(2) . .
O6 Cd1 O2 87.3(2) . .
O4 Cd1 O1 54.70(17) . .
N3 Cd1 O1 88.64(17) . .
O3 Cd1 O1 102.42(19) . .
O6 Cd1 O1 137.4(2) . .
O2 Cd1 O1 135.2(2) . .
O4 Cd1 C11 133.4(2) . .
N3 Cd1 C11 114.2(2) . .
O3 Cd1 C11 27.82(16) . .
O6 Cd1 C11 28.06(17) . .
O2 Cd1 C11 95.3(2) . .
O1 Cd1 C11 122.6(2) . .
O4 Cd1 C2 27.4(2) . .
N3 Cd1 C2 102.2(2) . .
O3 Cd1 C2 105.8(2) . .
O6 Cd1 C2 158.5(2) . .
O2 Cd1 C2 109.3(2) . .
O1 Cd1 C2 27.34(18) . .
C11 Cd1 C2 132.8(2) . .
O9 Cd2 O10 125.41(14) 2_557 1_564
O9 Cd2 N1 91.50(15) 2_557 1_454
O10 Cd2 N1 84.83(15) 1_564 1_454
O9 Cd2 N2 94.09(16) 2_557 .
O10 Cd2 N2 83.15(17) 1_564 .
N1 Cd2 N2 167.86(17) 1_454 .
O9 Cd2 O7 142.01(14) 2_557 1_465
O10 Cd2 O7 92.47(14) 1_564 1_465
N1 Cd2 O7 89.02(14) 1_454 1_465
N2 Cd2 O7 93.16(14) . 1_465
O9 Cd2 O11 88.07(14) 2_557 1_465
O10 Cd2 O11 145.54(13) 1_564 1_465
N1 Cd2 O11 104.11(14) 1_454 1_465
N2 Cd2 O11 86.86(15) . 1_465
O7 Cd2 O11 55.18(14) 1_465 1_465
O9 Cd2 C43 115.56(18) 2_557 1_465
O10 Cd2 C43 118.87(17) 1_564 1_465
N1 Cd2 C43 98.33(15) 1_454 1_465
N2 Cd2 C43 88.97(15) . 1_465
O7 Cd2 C43 27.45(17) 1_465 1_465
O11 Cd2 C43 27.77(17) 1_465 1_465
C38 S1 C6 92.9(3) . .
C29 S2 C30 92.8(3) . .
C25 N1 C48 116.7(5) . .
C25 N1 Cd2 122.3(3) . 1_656
C48 N1 Cd2 120.1(4) . 1_656
C34 N2 C17 116.5(5) . .
C34 N2 Cd2 121.7(4) . .
C17 N2 Cd2 121.8(3) . .
C36 N3 C35 117.0(5) . .
C36 N3 Cd1 119.8(4) . .
C35 N3 Cd1 123.0(4) . .
C2 O1 Cd1 86.1(4) . .
C11 O3 Cd1 94.3(4) . .
C2 O4 Cd1 97.9(5) . .
C41 O5 C32 116.4(4) . .
C11 O6 Cd1 90.9(4) . .
C43 O7 Cd2 91.8(3) . 1_645
C40 O8 C14 119.2(4) . .
C1 O9 Cd2 109.0(3) . 2_557
C1 O10 Cd2 170.1(4) . 1_546
C43 O11 Cd2 89.9(4) . 1_645
O10 C1 O9 121.9(5) . .
O10 C1 C44 121.2(4) . .
O9 C1 C44 116.9(4) . .
O1 C2 O4 121.2(6) . .
O1 C2 C3 121.5(6) . .
O4 C2 C3 117.3(7) . .
O1 C2 Cd1 66.5(4) . .
O4 C2 Cd1 54.8(3) . .
C3 C2 Cd1 171.7(5) . .
C19 C3 C4 117.6(6) . .
C19 C3 C2 121.1(6) . .
C4 C3 C2 121.3(6) . .
C9 C4 C3 120.2(6) . .
C9 C4 H4A 119.9 . .
C3 C4 H4A 119.9 . .
C30 C5 C8 112.6(6) . .
C30 C5 H5A 123.7 . .
C8 C5 H5A 123.7 . .
C51 C6 C26 130.3(5) . .
C51 C6 S1 109.3(4) . .
C26 C6 S1 120.2(5) . .
C20 C7 C14 119.1(6) . .
C20 C7 H7A 120.4 . .
C14 C7 H7A 120.4 . .
C29 C8 C5 114.6(5) . .
C29 C8 H8A 122.7 . .
C5 C8 H8A 122.7 . .
C41 C9 C4 119.7(5) . .
C41 C9 H9A 120.1 . .
C4 C9 H9A 120.1 . .
C22 C10 C16 121.6(7) . .
C22 C10 H10A 119.2 . .
C16 C10 H10A 119.2 . .
O3 C11 O6 119.0(7) . .
O3 C11 C24 120.8(6) . .
O6 C11 C24 120.2(6) . .
O3 C11 Cd1 57.9(4) . .
O6 C11 Cd1 61.1(4) . .
C24 C11 Cd1 178.6(5) . .
C33 C12 C26 120.0(6) . .
C33 C12 H12A 120.0 . .
C26 C12 H12A 120.0 . .
C22 C13 C39 121.2(7) . .
C22 C13 H13A 119.4 . .
C39 C13 H13A 119.4 . .
C27 C14 C7 121.4(5) . .
C27 C14 O8 119.0(5) . .
C7 C14 O8 119.6(5) . .
C37 C15 C24 122.0(6) . .
C37 C15 H15A 119.0 . .
C24 C15 H15A 119.0 . .
C32 C16 C10 118.1(7) . .
C32 C16 H16A 121.0 . .
C10 C16 H16A 121.0 . .
N2 C17 C21 123.8(5) . .
N2 C17 H17A 118.1 . .
C21 C17 H17A 118.1 . .
C38 C18 C51 113.6(7) . .
C38 C18 H18A 123.2 . .
C51 C18 H18A 123.2 . .
C50 C19 C3 122.9(6) . .
C50 C19 H19A 118.6 . .
C3 C19 H19A 118.6 . .
C7 C20 C44 120.7(5) . .
C7 C20 H20A 119.6 . .
C44 C20 H20A 119.6 . .
C17 C21 C45 120.5(6) . .
C17 C21 H21A 119.7 . .
C45 C21 H21A 119.7 . .
C10 C22 C13 118.5(5) . .
C10 C22 C43 121.1(6) . .
C13 C22 C43 120.3(6) . .
C25 C23 C46 118.2(5) . .
C25 C23 H23A 120.9 . .
C46 C23 H23A 120.9 . .
C47 C24 C15 117.3(6) . .
C47 C24 C11 121.1(6) . .
C15 C24 C11 121.6(6) . .
N1 C25 C23 124.9(4) . .
N1 C25 H25A 117.6 . .
C23 C25 H25A 117.6 . .
C36 C26 C12 116.1(5) . .
C36 C26 C6 120.8(5) . .
C12 C26 C6 122.9(6) . .
C14 C27 C28 120.0(5) . .
C14 C27 H27A 120.0 . .
C28 C27 H27A 120.0 . .
C27 C28 C44 119.9(5) . .
C27 C28 H28A 120.0 . .
C44 C28 H28A 120.0 . .
C8 C29 C46 130.8(5) . .
C8 C29 S2 110.0(4) . .
C46 C29 S2 119.3(4) . .
C5 C30 C33 130.0(6) . .
C5 C30 S2 110.0(4) . .
C33 C30 S2 119.9(5) . .
C45 C31 C34 121.6(5) . .
C45 C31 H31A 119.2 . .
C34 C31 H31A 119.2 . .
C16 C32 C39 122.0(6) . .
C16 C32 O5 119.7(7) . .
C39 C32 O5 118.2(6) . .
C35 C33 C12 118.5(5) . .
C35 C33 C30 120.7(5) . .
C12 C33 C30 120.8(5) . .
N2 C34 C31 122.5(6) . .
N2 C34 H34A 118.8 . .
C31 C34 H34A 118.8 . .
N3 C35 C33 123.2(5) . .
N3 C35 H35A 118.4 . .
C33 C35 H35A 118.4 . .
N3 C36 C26 125.1(5) . .
N3 C36 H36A 117.4 . .
C26 C36 H36A 117.4 . .
C15 C37 C40 118.5(6) . .
C15 C37 H37A 120.7 . .
C40 C37 H37A 120.7 . .
C18 C38 C45 128.9(6) . .
C18 C38 S1 110.0(5) . .
C45 C38 S1 121.1(4) . .
C32 C39 C13 118.6(6) . .
C32 C39 H39A 120.7 . .
C13 C39 H39A 120.7 . .
C42 C40 O8 115.7(5) . .
C42 C40 C37 121.0(6) . .
O8 C40 C37 123.3(5) . .
C50 C41 O5 124.4(5) . .
C50 C41 C9 120.0(5) . .
O5 C41 C9 115.4(5) . .
C40 C42 C47 119.1(6) . .
C40 C42 H42A 120.5 . .
C47 C42 H42A 120.5 . .
O7 C43 O11 123.0(5) . .
O7 C43 C22 118.3(5) . .
O11 C43 C22 118.6(6) . .
O7 C43 Cd2 60.7(3) . 1_645
O11 C43 Cd2 62.4(3) . 1_645
C22 C43 Cd2 172.7(3) . 1_645
C20 C44 C28 118.8(5) . .
C20 C44 C1 120.4(4) . .
C28 C44 C1 120.8(5) . .
C31 C45 C21 115.1(5) . .
C31 C45 C38 122.1(5) . .
C21 C45 C38 122.8(6) . .
C49 C46 C23 117.1(5) . .
C49 C46 C29 122.4(4) . .
C23 C46 C29 120.5(5) . .
C24 C47 C42 122.0(6) . .
C24 C47 H47A 119.0 . .
C42 C47 H47A 119.0 . .
N1 C48 C49 122.7(6) . .
N1 C48 H48A 118.6 . .
C49 C48 H48A 118.6 . .
C48 C49 C46 120.3(4) . .
C48 C49 H49A 119.9 . .
C46 C49 H49A 119.9 . .
C19 C50 C41 119.5(6) . .
C19 C50 H50A 120.2 . .
C41 C50 H50A 120.2 . .
C6 C51 C18 114.3(5) . .
C6 C51 H1B 122.8 . .
C18 C51 H1B 122.8 . .

loop_
_geom_bond_atom_site_label_1
_geom_bond_atom_site_label_2
_geom_bond_distance
_geom_bond_site_symmetry_2
Cd1 O4 2.226(5) .
Cd1 N3 2.257(5) .
Cd1 O3 2.269(6) .
Cd1 O6 2.338(5) .
Cd1 O2 2.392(6) .
Cd1 O1 2.482(5) .
Cd1 C11 2.671(8) .
Cd1 C2 2.700(7) .
Cd2 O9 2.234(4) 2_557
Cd2 O10 2.275(4) 1_564
Cd2 N1 2.339(4) 1_454
Cd2 N2 2.355(4) .
Cd2 O7 2.370(4) 1_465
Cd2 O11 2.405(4) 1_465
Cd2 C43 2.715(5) 1_465
S1 C38 1.715(7) .
S1 C6 1.726(5) .
S2 C29 1.723(5) .
S2 C30 1.724(6) .
N1 C25 1.327(7) .
N1 C48 1.343(6) .
N1 Cd2 2.339(4) 1_656
N2 C34 1.327(7) .
N2 C17 1.330(8) .
N3 C36 1.341(8) .
N3 C35 1.346(6) .
O1 C2 1.243(8) .
O3 C11 1.250(7) .
O4 C2 1.253(8) .
O5 C41 1.370(6) .
O5 C32 1.419(6) .
O6 C11 1.256(8) .
O7 C43 1.252(8) .
O7 Cd2 2.370(4) 1_645
O8 C40 1.375(8) .
O8 C14 1.399(6) .
O9 C1 1.262(6) .
O9 Cd2 2.234(4) 2_557
O10 C1 1.225(6) .
O10 Cd2 2.275(4) 1_546
O11 C43 1.265(7) .
O11 Cd2 2.405(4) 1_645
C1 C44 1.498(7) .
C2 C3 1.495(9) .
C3 C19 1.366(9) .
C3 C4 1.394(8) .
C4 C9 1.383(9) .
C4 H4A 0.9300 .
C5 C30 1.364(8) .
C5 C8 1.412(8) .
C5 H5A 0.9300 .
C6 C51 1.360(9) .
C6 C26 1.454(8) .
C7 C20 1.363(8) .
C7 C14 1.366(7) .
C7 H7A 0.9300 .
C8 C29 1.341(9) .
C8 H8A 0.9300 .
C9 C41 1.377(8) .
C9 H9A 0.9300 .
C10 C22 1.358(9) .
C10 C16 1.400(8) .
C10 H10A 0.9300 .
C11 C24 1.465(10) .
C12 C33 1.388(8) .
C12 C26 1.407(7) .
C12 H12A 0.9300 .
C13 C22 1.373(8) .
C13 C39 1.386(7) .
C13 H13A 0.9300 .
C14 C27 1.351(8) .
C15 C37 1.361(9) .
C15 C24 1.394(8) .
C15 H15A 0.9300 .
C16 C32 1.353(9) .
C16 H16A 0.9300 .
C17 C21 1.361(8) .
C17 H17A 0.9300 .
C18 C38 1.362(8) .
C18 C51 1.390(9) .
C18 H18A 0.9300 .
C19 C50 1.353(8) .
C19 H19A 0.9300 .
C20 C44 1.377(8) .
C20 H20A 0.9300 .
C21 C45 1.389(8) .
C21 H21A 0.9300 .
C22 C43 1.512(7) .
C23 C25 1.376(8) .
C23 C46 1.403(6) .
C23 H23A 0.9300 .
C24 C47 1.372(8) .
C25 H25A 0.9300 .
C26 C36 1.375(8) .
C27 C28 1.364(7) .
C27 H27A 0.9300 .
C28 C44 1.388(6) .
C28 H28A 0.9300 .
C29 C46 1.465(7) .
C30 C33 1.478(6) .
C31 C45 1.367(9) .
C31 C34 1.380(8) .
C31 H31A 0.9300 .
C32 C39 1.365(10) .
C33 C35 1.370(8) .
C34 H34A 0.9300 .
C35 H35A 0.9300 .
C36 H36A 0.9300 .
C37 C40 1.391(8) .
C37 H37A 0.9300 .
C38 C45 1.459(8) .
C39 H39A 0.9300 .
C40 C42 1.362(8) .
C41 C50 1.366(7) .
C42 C47 1.374(9) .
C42 H42A 0.9300 .
C43 Cd2 2.715(5) 1_645
C46 C49 1.382(8) .
C47 H47A 0.9300 .
C48 C49 1.379(7) .
C48 H48A 0.9300 .
C49 H49A 0.9300 .
C50 H50A 0.9300 .
C51 H1B 0.9300 .

loop_
_geom_torsion_atom_site_label_1
_geom_torsion_atom_site_label_2
_geom_torsion_atom_site_label_3
_geom_torsion_atom_site_label_4
_geom_torsion
_geom_torsion_site_symmetry_1
Cd2 O9 C1 O10 -3.7(6) 2_557
Cd2 O9 C1 C44 176.5(3) 2_557
Cd1 O1 C2 O4 -3.0(8) .
Cd1 O1 C2 C3 177.3(7) .
Cd1 O4 C2 O1 3.4(9) .
Cd1 O4 C2 C3 -176.9(6) .
O1 C2 C3 C19 -171.7(8) .
O4 C2 C3 C19 8.7(11) .
O1 C2 C3 C4 9.4(12) .
O4 C2 C3 C4 -170.3(7) .
C19 C3 C4 C9 1.4(11) .
C2 C3 C4 C9 -179.6(7) .
C38 S1 C6 C51 -0.2(6) .
C38 S1 C6 C26 -175.7(6) .
C30 C5 C8 C29 0.1(10) .
C3 C4 C9 C41 0.7(11) .
Cd1 O3 C11 O6 0.5(7) .
Cd1 O3 C11 C24 -179.2(5) .
Cd1 O6 C11 O3 -0.5(7) .
Cd1 O6 C11 C24 179.3(5) .
C20 C7 C14 C27 -0.6(10) .
C20 C7 C14 O8 178.8(6) .
C40 O8 C14 C27 -107.4(7) .
C40 O8 C14 C7 73.2(7) .
C22 C10 C16 C32 2.2(10) .
C34 N2 C17 C21 0.2(10) .
Cd2 N2 C17 C21 -176.9(5) .
C4 C3 C19 C50 -2.0(12) .
C2 C3 C19 C50 179.1(7) .
C14 C7 C20 C44 2.7(10) .
N2 C17 C21 C45 1.5(11) .
C16 C10 C22 C13 -3.9(9) .
C16 C10 C22 C43 171.7(5) .
C39 C13 C22 C10 2.7(8) .
C39 C13 C22 C43 -173.0(5) .
C37 C15 C24 C47 -0.6(9) .
C37 C15 C24 C11 -179.9(6) .
O3 C11 C24 C47 -175.5(6) .
O6 C11 C24 C47 4.8(10) .
O3 C11 C24 C15 3.8(10) .
O6 C11 C24 C15 -176.0(6) .
C48 N1 C25 C23 2.5(8) .
Cd2 N1 C25 C23 -166.4(4) 1_656
C46 C23 C25 N1 -0.8(9) .
C33 C12 C26 C36 0.2(9) .
C33 C12 C26 C6 -175.8(6) .
C51 C6 C26 C36 -168.2(7) .
S1 C6 C26 C36 6.2(9) .
C51 C6 C26 C12 7.6(12) .
S1 C6 C26 C12 -178.0(5) .
C7 C14 C27 C28 -1.2(9) .
O8 C14 C27 C28 179.4(5) .
C14 C27 C28 C44 0.9(8) .
C5 C8 C29 C46 -180.0(7) .
C5 C8 C29 S2 0.1(8) .
C30 S2 C29 C8 -0.2(5) .
C30 S2 C29 C46 179.9(5) .
C8 C5 C30 C33 -177.2(7) .
C8 C5 C30 S2 -0.3(8) .
C29 S2 C30 C5 0.3(6) .
C29 S2 C30 C33 177.5(5) .
C10 C16 C32 C39 0.7(9) .
C10 C16 C32 O5 177.9(5) .
C41 O5 C32 C16 71.2(7) .
C41 O5 C32 C39 -111.5(6) .
C26 C12 C33 C35 -0.3(10) .
C26 C12 C33 C30 179.0(6) .
C5 C30 C33 C35 172.6(7) .
S2 C30 C33 C35 -4.1(8) .
C5 C30 C33 C12 -6.8(11) .
S2 C30 C33 C12 176.5(5) .
C17 N2 C34 C31 -1.2(9) .
Cd2 N2 C34 C31 175.9(4) .
C45 C31 C34 N2 0.5(9) .
C36 N3 C35 C33 -1.1(10) .
Cd1 N3 C35 C33 174.3(5) .
C12 C33 C35 N3 0.8(10) .
C30 C33 C35 N3 -178.5(6) .
C35 N3 C36 C26 0.9(10) .
Cd1 N3 C36 C26 -174.6(5) .
C12 C26 C36 N3 -0.5(10) .
C6 C26 C36 N3 175.6(6) .
C24 C15 C37 C40 1.2(9) .
C51 C18 C38 C45 -177.9(7) .
C51 C18 C38 S1 0.1(10) .
C6 S1 C38 C18 0.1(6) .
C6 S1 C38 C45 178.2(6) .
C16 C32 C39 C13 -1.8(9) .
O5 C32 C39 C13 -179.0(4) .
C22 C13 C39 C32 0.1(8) .
C14 O8 C40 C42 -171.9(5) .
C14 O8 C40 C37 7.9(8) .
C15 C37 C40 C42 -0.5(8) .
C15 C37 C40 O8 179.8(5) .
C32 O5 C41 C50 18.3(9) .
C32 O5 C41 C9 -165.6(6) .
C4 C9 C41 C50 -2.3(11) .
C4 C9 C41 O5 -178.6(6) .
O8 C40 C42 C47 178.9(5) .
C37 C40 C42 C47 -0.9(8) .
Cd2 O7 C43 O11 -4.3(5) 1_645
Cd2 O7 C43 C22 171.7(4) 1_645
Cd2 O11 C43 O7 4.3(5) 1_645
Cd2 O11 C43 C22 -171.7(4) 1_645
C10 C22 C43 O7 -164.0(6) .
C13 C22 C43 O7 11.6(7) .
C10 C22 C43 O11 12.2(8) .
C13 C22 C43 O11 -172.2(5) .
C7 C20 C44 C28 -3.0(9) .
C7 C20 C44 C1 177.2(5) .
C27 C28 C44 C20 1.1(8) .
C27 C28 C44 C1 -179.0(5) .
O10 C1 C44 C20 -175.7(5) .
O9 C1 C44 C20 4.0(7) .
O10 C1 C44 C28 4.4(8) .
O9 C1 C44 C28 -175.8(5) .
C34 C31 C45 C21 1.1(9) .
C34 C31 C45 C38 179.9(6) .
C17 C21 C45 C31 -2.0(9) .
C17 C21 C45 C38 179.2(6) .
C18 C38 C45 C31 19.2(11) .
S1 C38 C45 C31 -158.6(5) .
C18 C38 C45 C21 -162.0(8) .
S1 C38 C45 C21 20.2(9) .
C25 C23 C46 C49 -1.7(8) .
C25 C23 C46 C29 177.1(5) .
C8 C29 C46 C49 162.4(7) .
S2 C29 C46 C49 -17.6(8) .
C8 C29 C46 C23 -16.3(10) .
S2 C29 C46 C23 163.7(4) .
C15 C24 C47 C42 -0.8(9) .
C11 C24 C47 C42 178.5(5) .
C40 C42 C47 C24 1.5(9) .
C25 N1 C48 C49 -1.7(8) .
Cd2 N1 C48 C49 167.4(4) 1_656
N1 C48 C49 C46 -0.7(8) .
C23 C46 C49 C48 2.4(8) .
C29 C46 C49 C48 -176.4(5) .
C3 C19 C50 C41 0.4(12) .
O5 C41 C50 C19 177.7(7) .
C9 C41 C50 C19 1.8(11) .
C26 C6 C51 C18 175.2(8) .
S1 C6 C51 C18 0.3(9) .
C38 C18 C51 C6 -0.3(12) .

loop_
_platon_squeeze_void_nr
_platon_squeeze_void_average_x
_platon_squeeze_void_average_y
_platon_squeeze_void_average_z
_platon_squeeze_void_volume
_platon_squeeze_void_count_electrons
_platon_squeeze_void_content
1 0.000 0.000 0.000 235 40 ' '
2 0.184 0.678 0.305 13 1 ' '
3 0.816 0.322 0.695 13 1 ' '
